data_2109005
loop_
_publ_author_name
'Hoser, Anna Agnieszka'
'Rekis, Toms'
'Madsen, Anders \/Ostergaard'

_publ_section_title
;
 Dynamics and disorder: on the stability of pyrazinamide polymorphs
;
_journal_issue '3 Part 1'
_journal_name_full 'Acta Crystallographica Section B'
_journal_page_first 416
_journal_page_last 424
_journal_paper_doi 10.1107/S2052520622004577
_journal_volume 78
_journal_year 2022
_chemical_formula_sum 'C5 H5 N3 O'
_chemical_formula_weight 123.1
_chemical_name_common Pyrazinamide
_space_group_IT_number 2
_space_group_name_Hall '-P 1'
_space_group_name_H-M_alt 'P -1'
_symmetry_cell_setting triclinic
_symmetry_Int_Tables_number 2
_symmetry_space_group_name_Hall '-P 1'
_symmetry_space_group_name_H-M 'P -1'
_cell_angle_alpha 97.526(4)
_cell_angle_beta 98.499(3)
_cell_angle_gamma 106.564(4)
_cell_formula_units_Z 2
_cell_length_a 5.1026(6)
_cell_length_b 5.7083(7)
_cell_length_c 9.8487(12)
_cell_measurement_reflns_used 3482
_cell_measurement_temperature 10
_cell_measurement_theta_max 36.4
_cell_measurement_theta_min 3.79
_cell_volume 267.37(6)
_diffrn_ambient_temperature 10
_diffrn_measured_fraction_theta_full 0.96
_diffrn_measured_fraction_theta_max 0.87
_diffrn_measurement_device 'four-circle diffractometer'
_diffrn_measurement_device_type 'Bruker CCD'
_diffrn_measurement_method 'Bruker CCD'
_diffrn_radiation_monochromator graphite
_diffrn_radiation_probe x-ray
_diffrn_radiation_source 'X-ray tube'
_diffrn_radiation_type 'Mo K\a'
_diffrn_radiation_wavelength 0.71073
_diffrn_reflns_av_R_equivalents 0.0258
_diffrn_reflns_av_unetI/netI 0.0486
_diffrn_reflns_limit_h_max 8
_diffrn_reflns_limit_h_min -6
_diffrn_reflns_limit_k_max 9
_diffrn_reflns_limit_k_min -7
_diffrn_reflns_limit_l_max 10
_diffrn_reflns_limit_l_min -16
_diffrn_reflns_number 3482
_diffrn_reflns_theta_full 26.97
_diffrn_reflns_theta_max 36.4
_diffrn_reflns_theta_min 3.79
_exptl_absorpt_coefficient_mu 0.114
_exptl_crystal_colour colorless
_exptl_crystal_density_diffrn 1.5293
_exptl_crystal_description prism
_exptl_crystal_F_000 128
_refine_diff_density_max 0.75
_refine_diff_density_min -0.45
_refine_ls_extinction_method none
_refine_ls_goodness_of_fit_gt 2.20
_refine_ls_goodness_of_fit_ref 1.89
_refine_ls_hydrogen_treatment constr
_refine_ls_number_constraints 0
_refine_ls_number_parameters 82
_refine_ls_number_reflns 2278
_refine_ls_number_restraints 0
_refine_ls_R_factor_all 0.0818
_refine_ls_R_factor_gt 0.0517
_refine_ls_shift/su_max 0.0094
_refine_ls_shift/su_mean 0.0006
_refine_ls_structure_factor_coef F
_refine_ls_weighting_details w=1/(\s^2^(F)+0.0001F^2^)
_refine_ls_weighting_scheme sigma
_refine_ls_wR_factor_gt 0.0575
_refine_ls_wR_factor_ref 0.0603
_reflns_number_gt 1557
_reflns_number_total 2278
_reflns_threshold_expression I>3\s(I)
_cod_data_source_file so5076sup1.cif
_cod_data_source_block delta10K
_cod_depositor_comments
;
The following automatic conversions were performed:

data item '_diffrn_radiation_probe' value 'X-ray' was changed to
'x-ray' in accordance with the
/home/data/users/saulius/crontab/automatic-downloads/rss-feeds/IUCr/lib/dictionaries/cif_core.dic
dictionary named 'cif_core.dic' version 2.4.2 last updated on
2011-04-26.

Automatic conversion script
Id: cif_fix_values 7556 2019-12-06 15:28:31Z antanas 
;
_cod_original_formula_sum 'C5 H5 N3 O1'
_cod_database_code 2109005

loop_
_space_group_symop_id
_space_group_symop_operation_xyz
1 x,y,z
2 -x,-y,-z

loop_
_atom_site_label
_atom_site_type_symbol
_atom_site_fract_x
_atom_site_fract_y
_atom_site_fract_z
_atom_site_adp_type
_atom_site_U_iso_or_equiv
_atom_site_site_symmetry_multiplicity
_atom_site_occupancy
_atom_site_calc_flag
_atom_site_refinement_flags
_atom_site_disorder_assembly
_atom_site_disorder_group
O1 O 0.80279(16) 1.15416(17) 0.10137(8) Uani 0.0099(3) 2 1 d . . .
N1 N 0.24192(19) 1.0429(2) 0.37110(9) Uani 0.0090(3) 2 1 d . . .
N3 N 0.78450(19) 0.7462(2) 0.07150(9) Uani 0.0100(3) 2 1 d . . .
N2 N 0.4225(2) 0.6582(2) 0.24913(9) Uani 0.0087(3) 2 1 d . . .
C1 C 0.5108(2) 0.8887(2) 0.22346(11) Uani 0.0074(4) 2 1 d . . .
C3 C 0.7141(2) 0.9412(2) 0.12567(10) Uani 0.0077(4) 2 1 d . . .
C2 C 0.1525(2) 0.8119(2) 0.39533(11) Uani 0.0086(4) 2 1 d . . .
C4 C 0.2413(2) 0.6198(2) 0.33518(11) Uani 0.0094(4) 2 1 d . . .
C5 C 0.4228(2) 1.0807(2) 0.28350(11) Uani 0.0088(4) 2 1 d . . .
H1n3 H 0.719439 0.602946 0.095843 Uiso 0.0121 2 1 d . . .
H2n3 H 0.895435 0.76246 0.01184 Uiso 0.0121 2 1 d . . .
H1c2 H 0.021983 0.776118 0.456511 Uiso 0.0103 2 1 d . . .
H1c4 H 0.170531 0.456534 0.356113 Uiso 0.0113 2 1 d . . .
H1c5 H 0.492648 1.243534 0.261932 Uiso 0.0105 2 1 d . . .

loop_
_atom_site_aniso_label
_atom_site_aniso_type_symbol
_atom_site_aniso_U_11
_atom_site_aniso_U_22
_atom_site_aniso_U_33
_atom_site_aniso_U_12
_atom_site_aniso_U_13
_atom_site_aniso_U_23
O1 O 0.0112(4) 0.0098(5) 0.0112(4) 0.0033(4) 0.0055(3) 0.0065(3)
N1 N 0.0099(5) 0.0108(6) 0.0093(4) 0.0044(4) 0.0050(4) 0.0058(4)
N3 N 0.0114(5) 0.0111(6) 0.0110(4) 0.0042(4) 0.0076(4) 0.0062(4)
N2 N 0.0099(5) 0.0092(6) 0.0099(4) 0.0039(4) 0.0050(3) 0.0059(4)
C1 C 0.0075(5) 0.0088(6) 0.0074(4) 0.0025(5) 0.0029(4) 0.0046(4)
C3 C 0.0065(5) 0.0111(6) 0.0066(4) 0.0024(5) 0.0024(4) 0.0044(4)
C2 C 0.0086(5) 0.0106(7) 0.0089(4) 0.0032(5) 0.0045(4) 0.0060(4)
C4 C 0.0111(6) 0.0086(6) 0.0107(5) 0.0029(5) 0.0053(4) 0.0059(4)
C5 C 0.0103(5) 0.0083(6) 0.0096(5) 0.0028(5) 0.0044(4) 0.0057(4)

loop_
_atom_type_symbol
_atom_type_scat_dispersion_real
_atom_type_scat_dispersion_imag
_atom_type_scat_source
C 0.0033 0.0016 'International Tables Vol C tables 4.2.6.8 and 6.1.1.1'
H 0.0000 0.0000 'International Tables Vol C tables 4.2.6.8 and 6.1.1.1'
N 0.0061 0.0033 'International Tables Vol C tables 4.2.6.8 and 6.1.1.1'
O 0.0106 0.0060 'International Tables Vol C tables 4.2.6.8 and 6.1.1.1'

loop_
_exptl_crystal_face_index_h
_exptl_crystal_face_index_k
_exptl_crystal_face_index_l
_exptl_crystal_face_perp_dist
? ? ? ?

loop_
_geom_angle_atom_site_label_1
_geom_angle_atom_site_label_2
_geom_angle_atom_site_label_3
_geom_angle_site_symmetry_1
_geom_angle_site_symmetry_2
_geom_angle_site_symmetry_3
_geom_angle
_geom_angle_publ_flag
C2 N1 C5 . . . 115.88(12) ?
C3 N3 H1n3 . . . 120 ?
C3 N3 H2n3 . . . 120 ?
H1n3 N3 H2n3 . . . 120 ?
C1 N2 C4 . . . 116.24(12) ?
N2 C1 C3 . . . 118.28(12) ?
N2 C1 C5 . . . 122.38(11) ?
C3 C1 C5 . . . 119.33(11) ?
O1 C3 N3 . . . 124.87(10) ?
O1 C3 C1 . . . 119.75(12) ?
N3 C3 C1 . . . 115.37(11) ?
N1 C2 C4 . . . 122.56(11) ?
N1 C2 H1c2 . . . 118.72 ?
C4 C2 H1c2 . . . 118.72 ?
N2 C4 C2 . . . 121.46(12) ?
N2 C4 H1c4 . . . 119.27 ?
C2 C4 H1c4 . . . 119.27 ?
N1 C5 C1 . . . 121.47(12) ?
N1 C5 H1c5 . . . 119.26 ?
C1 C5 H1c5 . . . 119.27 ?

loop_
_geom_bond_atom_site_label_1
_geom_bond_atom_site_label_2
_geom_bond_site_symmetry_1
_geom_bond_site_symmetry_2
_geom_bond_distance
_geom_bond_publ_flag
O1 C3 . . 1.2387(16) ?
N1 C2 . . 1.3322(18) ?
N1 C5 . . 1.3465(16) ?
N3 C3 . . 1.3345(18) ?
N3 H1n3 . . 0.87 ?
N3 H2n3 . . 0.87 ?
N2 C1 . . 1.3346(18) ?
N2 C4 . . 1.3364(16) ?
C1 C3 . . 1.5124(16) ?
C1 C5 . . 1.393(2) ?
C2 C4 . . 1.397(2) ?
C2 H1c2 . . 0.96 ?
C4 H1c4 . . 0.96 ?
C5 H1c5 . . 0.96 ?

loop_
_geom_hbond_atom_site_label_D
_geom_hbond_atom_site_label_H
_geom_hbond_atom_site_label_A
_geom_hbond_site_symmetry_D
_geom_hbond_site_symmetry_H
_geom_hbond_site_symmetry_A
_geom_hbond_distance_DH
_geom_hbond_distance_HA
_geom_hbond_distance_DA
_geom_hbond_angle_DHA
_geom_hbond_publ_flag
N3 H2n3 O1 . . 2_775 0.87 2.02 2.8788(14) 170.41 ?

loop_
_geom_torsion_atom_site_label_1
_geom_torsion_atom_site_label_2
_geom_torsion_atom_site_label_3
_geom_torsion_atom_site_label_4
_geom_torsion_site_symmetry_1
_geom_torsion_site_symmetry_2
_geom_torsion_site_symmetry_3
_geom_torsion_site_symmetry_4
_geom_torsion
_geom_torsion_publ_flag
? ? ? ? ? ? ? ? ? ?

loop_
_restr_angle_atom_site_label_1
_restr_angle_site_symmetry_1
_restr_angle_atom_site_label_2
_restr_angle_site_symmetry_2
_restr_angle_atom_site_label_3
_restr_angle_site_symmetry_3
_restr_angle_target
_restr_angle_target_weight_param
? ? ? ? ? ? ? ?

loop_
_restr_distance_atom_site_label_1
_restr_distance_site_symmetry_1
_restr_distance_atom_site_label_2
_restr_distance_site_symmetry_2
_restr_distance_target
_restr_distance_target_weight_param
? ? ? ? ? ?

loop_
_restr_equal_angle_atom_site_label_1
_restr_equal_angle_site_symmetry_1
_restr_equal_angle_atom_site_label_2
_restr_equal_angle_site_symmetry_2
_restr_equal_angle_atom_site_label_3
_restr_equal_angle_site_symmetry_3
_restr_equal_angle_class_class_id
_restr_equal_angle_class_target_weight_param
? ? ? ? ? ? ? ?

loop_
_restr_equal_distance_atom_site_label_1
_restr_equal_distance_site_symmetry_1
_restr_equal_distance_atom_site_label_2
_restr_equal_distance_site_symmetry_2
_restr_equal_distance_class_class_id
_restr_equal_distance_class_target_weight_param
? ? ? ? ? ?

loop_
_restr_equal_torsion_atom_site_label_1
_restr_equal_torsion_site_symmetry_1
_restr_equal_torsion_atom_site_label_2
_restr_equal_torsion_site_symmetry_2
_restr_equal_torsion_atom_site_label_3
_restr_equal_torsion_site_symmetry_3
_restr_equal_torsion_atom_site_label_4
_restr_equal_torsion_site_symmetry_4
_restr_equal_torsion_class_class_id
_restr_equal_torsion_class_target_weight_param
? ? ? ? ? ? ? ? ? ?

loop_
_restr_torsion_atom_site_label_1
_restr_torsion_site_symmetry_1
_restr_torsion_atom_site_label_2
_restr_torsion_site_symmetry_2
_restr_torsion_atom_site_label_3
_restr_torsion_site_symmetry_3
_restr_torsion_atom_site_label_4
_restr_torsion_site_symmetry_4
_restr_torsion_angle_target
_restr_torsion_weight_param
? ? ? ? ? ? ? ? ? ?

loop_
_twin_individual_id
_twin_individual_mass_fraction_refined
_twin_individual_twin_matrix_11
_twin_individual_twin_matrix_12
_twin_individual_twin_matrix_13
_twin_individual_twin_matrix_21
_twin_individual_twin_matrix_22
_twin_individual_twin_matrix_23
_twin_individual_twin_matrix_31
_twin_individual_twin_matrix_32
_twin_individual_twin_matrix_33
? ? ? ? ? ? ? ? ? ? ?

loop_
_jana_atom_site_adp_c_label
_jana_atom_site_adp_c_type_symbol
_jana_atom_site_adp_c_111
_jana_atom_site_adp_c_112
_jana_atom_site_adp_c_113
_jana_atom_site_adp_c_122
_jana_atom_site_adp_c_123
_jana_atom_site_adp_c_133
_jana_atom_site_adp_c_222
_jana_atom_site_adp_c_223
_jana_atom_site_adp_c_233
_jana_atom_site_adp_c_333
? ? ? ? ? ? ? ? ? ? ? ?

loop_
_jana_atom_site_adp_d_label
_jana_atom_site_adp_d_type_symbol
_jana_atom_site_adp_d_1111
_jana_atom_site_adp_d_1112
_jana_atom_site_adp_d_1113
_jana_atom_site_adp_d_1122
_jana_atom_site_adp_d_1123
_jana_atom_site_adp_d_1133
_jana_atom_site_adp_d_1222
_jana_atom_site_adp_d_1223
_jana_atom_site_adp_d_1233
_jana_atom_site_adp_d_1333
_jana_atom_site_adp_d_2222
_jana_atom_site_adp_d_2223
_jana_atom_site_adp_d_2233
_jana_atom_site_adp_d_2333
_jana_atom_site_adp_d_3333
? ? ? ? ? ? ? ? ? ? ? ? ? ? ? ? ?

loop_
_jana_atom_site_adp_e_label
_jana_atom_site_adp_e_type_symbol
_jana_atom_site_adp_e_11111
_jana_atom_site_adp_e_11112
_jana_atom_site_adp_e_11113
_jana_atom_site_adp_e_11122
_jana_atom_site_adp_e_11123
_jana_atom_site_adp_e_11133
_jana_atom_site_adp_e_11222
_jana_atom_site_adp_e_11223
_jana_atom_site_adp_e_11233
_jana_atom_site_adp_e_11333
_jana_atom_site_adp_e_12222
_jana_atom_site_adp_e_12223
_jana_atom_site_adp_e_12233
_jana_atom_site_adp_e_12333
_jana_atom_site_adp_e_13333
_jana_atom_site_adp_e_22222
_jana_atom_site_adp_e_22223
_jana_atom_site_adp_e_22233
_jana_atom_site_adp_e_22333
_jana_atom_site_adp_e_23333
_jana_atom_site_adp_e_33333
? ? ? ? ? ? ? ? ? ? ? ? ? ? ? ? ? ? ? ? ? ? ?

loop_
_jana_atom_site_adp_f_label
_jana_atom_site_adp_f_type_symbol
_jana_atom_site_adp_f_111111
_jana_atom_site_adp_f_111112
_jana_atom_site_adp_f_111113
_jana_atom_site_adp_f_111122
_jana_atom_site_adp_f_111123
_jana_atom_site_adp_f_111133
_jana_atom_site_adp_f_111222
_jana_atom_site_adp_f_111223
_jana_atom_site_adp_f_111233
_jana_atom_site_adp_f_111333
_jana_atom_site_adp_f_112222
_jana_atom_site_adp_f_112223
_jana_atom_site_adp_f_112233
_jana_atom_site_adp_f_112333
_jana_atom_site_adp_f_113333
_jana_atom_site_adp_f_122222
_jana_atom_site_adp_f_122223
_jana_atom_site_adp_f_122233
_jana_atom_site_adp_f_122333
_jana_atom_site_adp_f_123333
_jana_atom_site_adp_f_133333
_jana_atom_site_adp_f_222222
_jana_atom_site_adp_f_222223
_jana_atom_site_adp_f_222233
_jana_atom_site_adp_f_222333
_jana_atom_site_adp_f_223333
_jana_atom_site_adp_f_233333
_jana_atom_site_adp_f_333333
? ? ? ? ? ? ? ? ? ? ? ? ? ? ? ? ? ? ? ? ? ? ? ? ? ? ? ? ? ?
